data_7048587
loop_
_publ_author_name
'Resa, Sandra'
'Mill\'an, Alba'
'Fuentes, Noelia'
'Crovetto, Luis'
'Luisa Marcos, M.'
'Lezama, Luis'
'Choquesillo-Lazarte, Duane'
'Blanco, Victor'
'Campa\~na, Araceli G'
'C\'ardenas, Diego J'
'Cuerva, Juan M.'

_publ_section_title
;
 O-H and (CO)N-H bond weakening by coordination to Fe(ii).
;
_journal_issue 6
_journal_name_full 'Dalton transactions (Cambridge, England : 2003)'
_journal_page_first 2179
_journal_page_last 2189
_journal_paper_doi 10.1039/c8dt04689a
_journal_volume 48
_journal_year 2019
_chemical_formula_sum 'C18 H26 Cl2 Fe N4 O2'
_chemical_formula_weight 457.18
_space_group_crystal_system monoclinic
_space_group_IT_number 15
_space_group_name_Hall '-C 2yc'
_space_group_name_H-M_alt 'C 1 2/c 1'
_symmetry_space_group_name_Hall '-C 2yc'
_symmetry_space_group_name_H-M 'C 1 2/c 1'
_atom_sites_solution_hydrogens mixed
_audit_creation_method SHELXL-2016/4
_audit_update_record
;
2018-11-23 deposited with the CCDC.
2019-01-11 downloaded from the CCDC.
;
_cell_angle_alpha 90
_cell_angle_beta 95.803(2)
_cell_angle_gamma 90
_cell_formula_units_Z 4
_cell_length_a 10.0933(6)
_cell_length_b 11.4226(7)
_cell_length_c 17.1223(10)
_cell_measurement_reflns_used 9884
_cell_measurement_temperature 100(2)
_cell_measurement_theta_max 30.534
_cell_measurement_theta_min 2.701
_cell_volume 1963.9(2)
_computing_cell_refinement 'Bruker APEX3'
_computing_data_collection 'Bruker APEX3'
_computing_data_reduction 'SAINT V8.37A'
_computing_molecular_graphics 'USCF Chimera 1.10.1 and Ortep3'
_computing_publication_material 'WINGX CIF routines'
_computing_structure_refinement 'SHELXL-2016/4 (Sheldrick, 2016)'
_computing_structure_solution 'SHELXT-2014 (Sheldrick, 2014)'
_diffrn_ambient_temperature 100(2)
_diffrn_measured_fraction_theta_full 0.998
_diffrn_measured_fraction_theta_max 0.999
_diffrn_measurement_device_type 'Bruker D8 Venture'
_diffrn_radiation_type MoK\a
_diffrn_radiation_wavelength 0.71073
_diffrn_reflns_av_R_equivalents 0.0384
_diffrn_reflns_av_unetI/netI 0.0160
_diffrn_reflns_Laue_measured_fraction_full 0.998
_diffrn_reflns_Laue_measured_fraction_max 0.999
_diffrn_reflns_limit_h_max 13
_diffrn_reflns_limit_h_min -14
_diffrn_reflns_limit_k_max 16
_diffrn_reflns_limit_k_min -16
_diffrn_reflns_limit_l_max 23
_diffrn_reflns_limit_l_min -24
_diffrn_reflns_number 39656
_diffrn_reflns_point_group_measured_fraction_full 0.998
_diffrn_reflns_point_group_measured_fraction_max 0.999
_diffrn_reflns_theta_full 25.242
_diffrn_reflns_theta_max 30.544
_diffrn_reflns_theta_min 2.701
_exptl_absorpt_coefficient_mu 1.062
_exptl_absorpt_correction_T_max 0.8384
_exptl_absorpt_correction_T_min 0.6865
_exptl_absorpt_correction_type numerical
_exptl_absorpt_process_details
;
SADABS-2014/5 (Bruker,2014/5) was used for absorption correction.
wR2(int) was 0.1383 before and 0.0511 after correction.
The Ratio of minimum to maximum transmission is 0.8188.
;
_exptl_crystal_colour 'pale yellow'
_exptl_crystal_density_diffrn 1.546
_exptl_crystal_description prism
_exptl_crystal_F_000 952
_exptl_crystal_size_max 0.537
_exptl_crystal_size_mid 0.409
_exptl_crystal_size_min 0.266
_refine_diff_density_max 0.420
_refine_diff_density_min -0.383
_refine_diff_density_rms 0.062
_refine_ls_extinction_method none
_refine_ls_goodness_of_fit_ref 1.080
_refine_ls_hydrogen_treatment mixed
_refine_ls_matrix_type full
_refine_ls_number_parameters 136
_refine_ls_number_reflns 3005
_refine_ls_number_restraints 0
_refine_ls_restrained_S_all 1.080
_refine_ls_R_factor_all 0.0231
_refine_ls_R_factor_gt 0.0220
_refine_ls_shift/su_max 0.001
_refine_ls_shift/su_mean 0.000
_refine_ls_structure_factor_coef Fsqd
_refine_ls_weighting_details 'w=1/[\s^2^(Fo^2^)+(0.0247P)^2^+2.1599P] where P=(Fo^2^+2Fc^2^)/3'
_refine_ls_weighting_scheme calc
_refine_ls_wR_factor_gt 0.0560
_refine_ls_wR_factor_ref 0.0566
_reflns_Friedel_coverage 0.000
_reflns_number_gt 2880
_reflns_number_total 3005
_reflns_threshold_expression 'I > 2\s(I)'
_cod_data_source_file c8dt04689a2.cif
_cod_data_source_block '[Fe(II)(mep(OH)2)]Cl2'
_cod_depositor_comments 'Adding full bibliography for 7048585--7048591.cif.'
_cod_database_code 7048587
_shelx_shelxl_version_number 2016/4
_shelx_space_group_comment
;
The symmetry employed for this shelxl refinement is uniquely defined
by the following loop, which should always be used as a source of
symmetry information in preference to the above space-group names.
They are only intended as comments.
;
_shelx_estimated_absorpt_t_min 0.599
_shelx_estimated_absorpt_t_max 0.765

loop_
_space_group_symop_operation_xyz
'x, y, z'
'-x, y, -z+1/2'
'x+1/2, y+1/2, z'
'-x+1/2, y+1/2, -z+1/2'
'-x, -y, -z'
'x, -y, z-1/2'
'-x+1/2, -y+1/2, -z'
'x+1/2, -y+1/2, z-1/2'

loop_
_atom_site_label
_atom_site_type_symbol
_atom_site_fract_x
_atom_site_fract_y
_atom_site_fract_z
_atom_site_U_iso_or_equiv
_atom_site_adp_type
_atom_site_occupancy
_atom_site_site_symmetry_order
_atom_site_calc_flag
_atom_site_refinement_flags_posn
_atom_site_refinement_flags_adp
_atom_site_refinement_flags_occupancy
C1 C 0.21710(9) 0.73209(8) 0.70541(5) 0.00841(15) Uani 1 1 d . . .
C2 C 0.09753(9) 0.71758(9) 0.65922(6) 0.01121(17) Uani 1 1 d . . .
H2 H 0.030384 0.667705 0.675729 0.013 Uiso 1 1 calc R U .
C3 C 0.07735(10) 0.77749(9) 0.58799(6) 0.01244(17) Uani 1 1 d . . .
H3 H -0.004847 0.770256 0.556046 0.015 Uiso 1 1 calc R U .
C4 C 0.17811(10) 0.84781(9) 0.56400(5) 0.01142(17) Uani 1 1 d . . .
H4 H 0.166621 0.888341 0.515339 0.014 Uiso 1 1 calc R U .
C5 C 0.29641(9) 0.85733(8) 0.61315(5) 0.00867(16) Uani 1 1 d . . .
C6 C 0.41231(10) 0.93072(8) 0.59284(5) 0.01087(17) Uani 1 1 d . . .
H6A H 0.445819 0.900425 0.544355 0.013 Uiso 1 1 calc R U .
H6B H 0.382978 1.012621 0.583220 0.013 Uiso 1 1 calc R U .
C7 C 0.24854(9) 0.67753(8) 0.78542(5) 0.01001(16) Uani 1 1 d . . .
H7A H 0.220862 0.731248 0.826139 0.012 Uiso 1 1 calc R U .
H7B H 0.198087 0.603587 0.788264 0.012 Uiso 1 1 calc R U .
C8 C 0.42945(10) 0.63943(9) 0.88598(5) 0.01204(17) Uani 1 1 d . . .
H8A H 0.411812 0.712642 0.912914 0.018 Uiso 1 1 calc R U .
H8B H 0.524305 0.620151 0.895618 0.018 Uiso 1 1 calc R U .
H8C H 0.376527 0.576213 0.905929 0.018 Uiso 1 1 calc R U .
C9 C 0.42676(9) 0.54702(8) 0.75666(6) 0.01034(16) Uani 1 1 d . . .
N2 N 0.39273(8) 0.65346(7) 0.80052(4) 0.00804(14) Uani 1 1 d . . .
N1 N 0.31399(8) 0.80148(7) 0.68225(5) 0.00795(14) Uani 1 1 d . . .
O1 O 0.51632(7) 0.92705(6) 0.65610(4) 0.01074(13) Uani 1 1 d . . .
CL1 Cl 0.75720(2) 0.92850(2) 0.57577(2) 0.01502(6) Uani 1 1 d . . .
FE1 Fe 0.500000 0.80473(2) 0.750000 0.00632(5) Uani 1 2 d S T P
H21 H 0.592(2) 0.9308(17) 0.6352(12) 0.042(5) Uiso 1 1 d . . .
H9A H 0.3709(15) 0.5470(13) 0.7056(9) 0.013(3) Uiso 1 1 d . . .
H9B H 0.4053(15) 0.4740(13) 0.7853(8) 0.013(3) Uiso 1 1 d . . .

loop_
_atom_site_aniso_label
_atom_site_aniso_U_11
_atom_site_aniso_U_22
_atom_site_aniso_U_33
_atom_site_aniso_U_23
_atom_site_aniso_U_13
_atom_site_aniso_U_12
C1 0.0077(4) 0.0090(4) 0.0085(4) -0.0002(3) 0.0010(3) 0.0004(3)
C2 0.0079(4) 0.0127(4) 0.0129(4) -0.0016(3) 0.0001(3) -0.0012(3)
C3 0.0094(4) 0.0152(4) 0.0119(4) -0.0021(3) -0.0028(3) 0.0012(3)
C4 0.0120(4) 0.0128(4) 0.0089(4) 0.0003(3) -0.0020(3) 0.0023(3)
C5 0.0093(4) 0.0089(4) 0.0078(4) 0.0000(3) 0.0008(3) 0.0014(3)
C6 0.0108(4) 0.0128(4) 0.0088(4) 0.0031(3) 0.0000(3) -0.0004(3)
C7 0.0078(4) 0.0126(4) 0.0097(4) 0.0024(3) 0.0012(3) -0.0011(3)
C8 0.0150(4) 0.0136(4) 0.0072(4) 0.0024(3) -0.0007(3) -0.0005(3)
C9 0.0119(4) 0.0078(4) 0.0113(4) -0.0011(3) 0.0010(3) -0.0013(3)
N2 0.0082(3) 0.0092(3) 0.0065(3) 0.0003(3) -0.0003(2) -0.0002(3)
N1 0.0073(3) 0.0089(3) 0.0075(3) 0.0007(3) 0.0002(3) 0.0004(3)
O1 0.0091(3) 0.0137(3) 0.0093(3) 0.0030(2) -0.0001(2) -0.0022(2)
CL1 0.01206(11) 0.01956(12) 0.01377(11) 0.00354(8) 0.00294(8) -0.00116(8)
FE1 0.00586(9) 0.00658(9) 0.00626(9) 0.000 -0.00069(6) 0.000

loop_
_atom_type_symbol
_atom_type_description
_atom_type_scat_dispersion_real
_atom_type_scat_dispersion_imag
_atom_type_scat_source
C C 0.0033 0.0016 'International Tables Vol C Tables 4.2.6.8 and 6.1.1.4'
H H 0.0000 0.0000 'International Tables Vol C Tables 4.2.6.8 and 6.1.1.4'
N N 0.0061 0.0033 'International Tables Vol C Tables 4.2.6.8 and 6.1.1.4'
O O 0.0106 0.0060 'International Tables Vol C Tables 4.2.6.8 and 6.1.1.4'
Cl Cl 0.1484 0.1585 'International Tables Vol C Tables 4.2.6.8 and 6.1.1.4'
Fe Fe 0.3463 0.8444 'International Tables Vol C Tables 4.2.6.8 and 6.1.1.4'

loop_
_geom_angle_atom_site_label_1
_geom_angle_atom_site_label_2
_geom_angle_atom_site_label_3
_geom_angle
_geom_angle_site_symmetry_1
_geom_angle_site_symmetry_3
N1 C1 C2 121.22(8) . .
N1 C1 C7 114.66(8) . .
C2 C1 C7 124.07(8) . .
C1 C2 C3 118.84(9) . .
C1 C2 H2 120.6 . .
C3 C2 H2 120.6 . .
C4 C3 C2 119.68(9) . .
C4 C3 H3 120.2 . .
C2 C3 H3 120.2 . .
C3 C4 C5 118.32(9) . .
C3 C4 H4 120.8 . .
C5 C4 H4 120.8 . .
N1 C5 C4 121.66(9) . .
N1 C5 C6 115.57(8) . .
C4 C5 C6 122.77(8) . .
O1 C6 C5 109.63(7) . .
O1 C6 H6A 109.7 . .
C5 C6 H6A 109.7 . .
O1 C6 H6B 109.7 . .
C5 C6 H6B 109.7 . .
H6A C6 H6B 108.2 . .
N2 C7 C1 110.40(7) . .
N2 C7 H7A 109.6 . .
C1 C7 H7A 109.6 . .
N2 C7 H7B 109.6 . .
C1 C7 H7B 109.6 . .
H7A C7 H7B 108.1 . .
N2 C8 H8A 109.5 . .
N2 C8 H8B 109.5 . .
H8A C8 H8B 109.5 . .
N2 C8 H8C 109.5 . .
H8A C8 H8C 109.5 . .
H8B C8 H8C 109.5 . .
N2 C9 C9 110.72(6) . 2_656
N2 C9 H9A 107.8(8) . .
C9 C9 H9A 110.1(8) 2_656 .
N2 C9 H9B 111.1(8) . .
C9 C9 H9B 109.6(8) 2_656 .
H9A C9 H9B 107.5(12) . .
C7 N2 C8 109.67(7) . .
C7 N2 C9 109.71(7) . .
C8 N2 C9 111.27(7) . .
C7 N2 FE1 107.01(5) . .
C8 N2 FE1 112.31(6) . .
C9 N2 FE1 106.74(5) . .
C5 N1 C1 120.26(8) . .
C5 N1 FE1 120.62(6) . .
C1 N1 FE1 118.75(6) . .
C6 O1 FE1 118.66(6) . .
C6 O1 H21 107.0(13) . .
FE1 O1 H21 118.2(13) . .
N1 FE1 N1 177.98(4) 2_656 .
N1 FE1 O1 74.38(3) 2_656 2_656
N1 FE1 O1 106.99(3) . 2_656
N1 FE1 O1 106.99(3) 2_656 .
N1 FE1 O1 74.38(3) . .
O1 FE1 O1 98.89(4) 2_656 .
N1 FE1 N2 76.24(3) 2_656 2_656
N1 FE1 N2 102.18(3) . 2_656
O1 FE1 N2 149.36(3) 2_656 2_656
O1 FE1 N2 97.75(3) . 2_656
N1 FE1 N2 102.18(3) 2_656 .
N1 FE1 N2 76.24(3) . .
O1 FE1 N2 97.75(3) 2_656 .
O1 FE1 N2 149.36(3) . .
N2 FE1 N2 80.11(4) 2_656 .

loop_
_geom_bond_atom_site_label_1
_geom_bond_atom_site_label_2
_geom_bond_distance
_geom_bond_site_symmetry_2
C1 N1 1.3492(12) .
C1 C2 1.3844(13) .
C1 C7 1.5093(13) .
C2 C3 1.3953(14) .
C2 H2 0.9500 .
C3 C4 1.3902(14) .
C3 H3 0.9500 .
C4 C5 1.3938(13) .
C4 H4 0.9500 .
C5 N1 1.3401(11) .
C5 C6 1.5081(13) .
C6 O1 1.4308(11) .
C6 H6A 0.9900 .
C6 H6B 0.9900 .
C7 N2 1.4780(12) .
C7 H7A 0.9900 .
C7 H7B 0.9900 .
C8 N2 1.4813(12) .
C8 H8A 0.9800 .
C8 H8B 0.9800 .
C8 H8C 0.9800 .
C9 N2 1.4875(12) .
C9 C9 1.5185(19) 2_656
C9 H9A 0.992(15) .
C9 H9B 1.003(15) .
N2 FE1 2.2573(8) .
N1 FE1 2.1051(8) .
O1 FE1 2.1490(7) .
O1 H21 0.88(2) .
FE1 N1 2.1051(8) 2_656
FE1 O1 2.1490(7) 2_656
FE1 N2 2.2573(8) 2_656

loop_
_geom_torsion_atom_site_label_1
_geom_torsion_atom_site_label_2
_geom_torsion_atom_site_label_3
_geom_torsion_atom_site_label_4
_geom_torsion
_geom_torsion_site_symmetry_1
N1 C1 C2 C3 -0.83(14) .
C7 C1 C2 C3 176.63(9) .
C1 C2 C3 C4 1.57(14) .
C2 C3 C4 C5 -0.92(14) .
C3 C4 C5 N1 -0.50(14) .
C3 C4 C5 C6 179.75(9) .
N1 C5 C6 O1 -2.33(11) .
C4 C5 C6 O1 177.43(8) .
N1 C1 C7 N2 -32.94(11) .
C2 C1 C7 N2 149.45(9) .
C1 C7 N2 C8 160.62(8) .
C1 C7 N2 C9 -76.88(9) .
C1 C7 N2 FE1 38.55(8) .
C9 C9 N2 C7 157.05(9) 2_656
C9 C9 N2 C8 -81.41(10) 2_656
C9 C9 N2 FE1 41.44(10) 2_656
C4 C5 N1 C1 1.27(13) .
C6 C5 N1 C1 -178.98(8) .
C4 C5 N1 FE1 174.12(7) .
C6 C5 N1 FE1 -6.12(11) .
C2 C1 N1 C5 -0.58(13) .
C7 C1 N1 C5 -178.27(8) .
C2 C1 N1 FE1 -173.56(7) .
C7 C1 N1 FE1 8.75(10) .
C5 C6 O1 FE1 9.55(10) .
